data_1518024
loop_
_publ_author_name
'Braunschweig, Holger'
'Celik, Mehmet Ali'
'Dewhurst, Rian D.'
'Heid, Magdalena'
'Hupp, Florian'
'Sen, Sakya S.'

_publ_section_title
;
 Stepwise isolation of low-valent, low-coordinate Sn and Pb mono- and
 dications in the coordination sphere of platinum
;
_journal_issue 1
_journal_name_full 'Chem. Sci.'
_journal_page_first 425
_journal_paper_doi 10.1039/C4SC02948H
_journal_volume 6
_journal_year 2015
_chemical_formula_moiety 'C36 H66 Al Br5 P2 Pt Sn'
_chemical_formula_sum 'C36 H66 Al Br5 P2 Pt Sn'
_chemical_formula_weight 1301.13
_chemical_name_common
;
?
;
_chemical_name_systematic
;
?
;
_space_group_crystal_system triclinic
_space_group_IT_number 2
_space_group_name_Hall '-P 1'
_space_group_name_H-M_alt 'P -1'
_symmetry_space_group_name_Hall '-P 1'
_symmetry_space_group_name_H-M 'P -1'
_atom_sites_solution_hydrogens geom
_audit_creation_method SHELXL-2014
_cell_angle_alpha 105.191(2)
_cell_angle_beta 100.053(2)
_cell_angle_gamma 107.994(2)
_cell_formula_units_Z 2
_cell_length_a 11.5394(6)
_cell_length_b 12.4690(7)
_cell_length_c 17.7000(10)
_cell_measurement_temperature 100(2)
_cell_volume 2245.2(2)
_computing_cell_refinement 'Saint+ ver. 8.18C (Bruker AXS)'
_computing_data_collection 'APEX2 ver. 2012.4-3 (Bruker AXS)'
_computing_data_reduction 'Saint+ ver. 8.18C (Bruker AXS)'
_computing_molecular_graphics 'XP ver. 5.1 (Bruker AXS, 1998)'
_computing_publication_material 'SHELXL-97 (Sheldrick, 2008)'
_computing_structure_refinement 'SHELXL-2014 (Sheldrick, 2014)'
_diffrn_ambient_temperature 100(2)
_diffrn_detector_area_resol_mean 8.333
_diffrn_measured_fraction_theta_full 0.999
_diffrn_measured_fraction_theta_max 0.998
_diffrn_measurement_device_type 'Bruker D8 Quest'
_diffrn_measurement_method '\f and \w scans'
_diffrn_radiation_type MoK\a
_diffrn_radiation_wavelength 0.71073
_diffrn_reflns_av_unetI/netI 0.0263
_diffrn_reflns_Laue_measured_fraction_full 0.999
_diffrn_reflns_Laue_measured_fraction_max 0.998
_diffrn_reflns_point_group_measured_fraction_full 0.999
_diffrn_reflns_point_group_measured_fraction_max 0.998
_diffrn_reflns_theta_full 25.242
_diffrn_reflns_theta_max 26.372
_diffrn_reflns_theta_min 2.105
_exptl_absorpt_coefficient_mu 8.232
_exptl_absorpt_correction_T_max 0.2607
_exptl_absorpt_correction_T_min 0.1768
_exptl_absorpt_correction_type multi-scan
_exptl_absorpt_process_details 'Sadabs 2008/1 (Bruker 2008)'
_exptl_crystal_colour yellow
_exptl_crystal_density_diffrn 1.925
_exptl_crystal_description block
_exptl_crystal_F_000 1256
_exptl_crystal_size_max 0.240
_exptl_crystal_size_mid 0.230
_exptl_crystal_size_min 0.180
_platon_squeeze_details
;
;
_refine_diff_density_max 3.627
_refine_diff_density_min -2.410
_refine_diff_density_rms 0.156
_refine_ls_extinction_method none
_refine_ls_goodness_of_fit_ref 1.061
_refine_ls_hydrogen_treatment constr
_refine_ls_matrix_type full
_refine_ls_number_parameters 415
_refine_ls_number_reflns 9176
_refine_ls_number_restraints 0
_refine_ls_restrained_S_all 1.061
_refine_ls_R_factor_all 0.0359
_refine_ls_R_factor_gt 0.0313
_refine_ls_shift/su_max 0.000
_refine_ls_shift/su_mean 0.000
_refine_ls_structure_factor_coef Fsqd
_refine_ls_weighting_details 'w=1/[\s^2^(Fo^2^)+(0.0400P)^2^+11.7138P] where P=(Fo^2^+2Fc^2^)/3'
_refine_ls_weighting_scheme calc
_refine_ls_wR_factor_gt 0.0805
_refine_ls_wR_factor_ref 0.0824
_reflns_Friedel_coverage 0.000
_reflns_number_gt 8321
_reflns_number_total 9176
_reflns_threshold_expression 'I > 2\s(I)'
_cod_data_source_file c4sc02948h2.cif
_cod_data_source_block 7a
_cod_depositor_comments 'Adding full bibliography for 1518019--1518027.cif.'
_cod_database_code 1518024
_shelx_space_group_comment
;
The symmetry employed for this shelxl refinement is uniquely defined
by the following loop, which should always be used as a source of
symmetry information in preference to the above space-group names.
They are only intended as comments.
;
_shelx_estimated_absorpt_t_min 0.243
_shelx_estimated_absorpt_t_max 0.319
_shelxl_version_number 2014-2

loop_
_space_group_symop_operation_xyz
'x, y, z'
'-x, -y, -z'

loop_
_atom_site_label
_atom_site_type_symbol
_atom_site_fract_x
_atom_site_fract_y
_atom_site_fract_z
_atom_site_U_iso_or_equiv
_atom_site_adp_type
_atom_site_occupancy
_atom_site_site_symmetry_order
_atom_site_calc_flag
_atom_site_refinement_flags_posn
_atom_site_refinement_flags_adp
Pt1 Pt 0.29248(2) 0.16856(2) 0.22886(2) 0.01095(6) Uani 1 1 d . .
Sn1 Sn 0.36828(3) -0.00263(3) 0.18857(2) 0.01509(8) Uani 1 1 d . .
Br1 Br 0.15060(5) -0.16398(5) 0.10323(3) 0.02806(13) Uani 1 1 d . .
P1 P 0.33093(11) 0.24799(11) 0.12695(7) 0.0122(2) Uani 1 1 d . .
Al1 Al 0.56309(14) 0.80431(13) 0.26863(9) 0.0182(3) Uani 1 1 d . .
P2 P 0.25470(10) 0.14831(10) 0.34871(7) 0.0105(2) Uani 1 1 d . .
Br5 Br 0.52454(7) 0.71807(6) 0.13194(3) 0.03832(15) Uani 1 1 d . .
Br6 Br 0.71221(5) 0.99465(5) 0.31362(4) 0.03361(14) Uani 1 1 d . .
Br7 Br 0.37501(5) 0.81332(5) 0.28994(4) 0.03036(13) Uani 1 1 d . .
Br8 Br 0.61757(6) 0.68837(6) 0.33668(4) 0.03364(14) Uani 1 1 d . .
C11 C 0.2910(4) 0.1501(4) 0.0200(3) 0.0121(9) Uani 1 1 d . .
H11 H 0.3107 0.2031 -0.0136 0.015 Uiso 1 1 calc R U
C12 C 0.1476(4) 0.0743(4) -0.0116(3) 0.0152(9) Uani 1 1 d . .
H12A H 0.1243 0.0239 0.0224 0.018 Uiso 1 1 calc R U
H12B H 0.0995 0.1279 -0.0069 0.018 Uiso 1 1 calc R U
C13 C 0.1117(5) -0.0059(5) -0.1005(3) 0.0222(11) Uani 1 1 d . .
H13A H 0.0199 -0.0553 -0.1187 0.027 Uiso 1 1 calc R U
H13B H 0.1287 0.0447 -0.1351 0.027 Uiso 1 1 calc R U
C14 C 0.1869(5) -0.0876(5) -0.1110(3) 0.0245(11) Uani 1 1 d . .
H14A H 0.1637 -0.1369 -0.1692 0.029 Uiso 1 1 calc R U
H14B H 0.1657 -0.1423 -0.0795 0.029 Uiso 1 1 calc R U
C15 C 0.3292(5) -0.0126(5) -0.0814(3) 0.0219(11) Uani 1 1 d . .
H15A H 0.3512 0.0365 -0.1163 0.026 Uiso 1 1 calc R U
H15B H 0.3770 -0.0665 -0.0861 0.026 Uiso 1 1 calc R U
C16 C 0.3680(5) 0.0703(4) 0.0081(3) 0.0177(10) Uani 1 1 d . .
H16A H 0.3551 0.0209 0.0438 0.021 Uiso 1 1 calc R U
H16B H 0.4593 0.1211 0.0244 0.021 Uiso 1 1 calc R U
C21 C 0.4971(5) 0.3565(5) 0.1577(3) 0.0207(10) Uani 1 1 d . .
H21 H 0.4987 0.4323 0.1958 0.025 Uiso 1 1 calc R U
C22 C 0.5886(5) 0.3176(5) 0.2063(4) 0.0269(12) Uani 1 1 d . .
H22A H 0.5906 0.2426 0.1709 0.032 Uiso 1 1 calc R U
H22B H 0.5572 0.3005 0.2521 0.032 Uiso 1 1 calc R U
C23 C 0.7225(5) 0.4117(5) 0.2400(4) 0.0301(13) Uani 1 1 d . .
H23A H 0.7795 0.3806 0.2684 0.036 Uiso 1 1 calc R U
H23B H 0.7230 0.4845 0.2798 0.036 Uiso 1 1 calc R U
C24 C 0.7698(5) 0.4430(6) 0.1697(4) 0.0377(15) Uani 1 1 d . .
H24A H 0.8552 0.5072 0.1920 0.045 Uiso 1 1 calc R U
H24B H 0.7770 0.3717 0.1331 0.045 Uiso 1 1 calc R U
C25 C 0.6821(5) 0.4836(6) 0.1217(4) 0.0346(14) Uani 1 1 d . .
H25A H 0.7136 0.4993 0.0756 0.041 Uiso 1 1 calc R U
H25B H 0.6816 0.5595 0.1570 0.041 Uiso 1 1 calc R U
C26 C 0.5466(5) 0.3898(5) 0.0887(3) 0.0229(11) Uani 1 1 d . .
H26A H 0.5452 0.3171 0.0483 0.027 Uiso 1 1 calc R U
H26B H 0.4902 0.4219 0.0608 0.027 Uiso 1 1 calc R U
C31 C 0.2274(5) 0.3357(4) 0.1220(3) 0.0187(10) Uani 1 1 d . .
H31 H 0.1392 0.2772 0.1106 0.022 Uiso 1 1 calc R U
C32 C 0.2225(5) 0.3902(5) 0.0540(3) 0.0204(10) Uani 1 1 d . .
H32A H 0.2044 0.3277 0.0010 0.024 Uiso 1 1 calc R U
H32B H 0.3057 0.4538 0.0638 0.024 Uiso 1 1 calc R U
C33 C 0.1184(5) 0.4437(5) 0.0512(4) 0.0264(12) Uani 1 1 d . .
H33A H 0.1185 0.4816 0.0086 0.032 Uiso 1 1 calc R U
H33B H 0.0345 0.3785 0.0364 0.032 Uiso 1 1 calc R U
C34 C 0.1378(5) 0.5350(5) 0.1314(4) 0.0261(12) Uani 1 1 d . .
H34A H 0.0657 0.5622 0.1284 0.031 Uiso 1 1 calc R U
H34B H 0.2162 0.6053 0.1428 0.031 Uiso 1 1 calc R U
C35 C 0.1486(5) 0.4842(5) 0.2006(3) 0.0242(11) Uani 1 1 d . .
H35A H 0.0663 0.4208 0.1929 0.029 Uiso 1 1 calc R U
H35B H 0.1679 0.5485 0.2530 0.029 Uiso 1 1 calc R U
C36 C 0.2522(5) 0.4319(5) 0.2041(3) 0.0230(11) Uani 1 1 d . .
H36A H 0.2539 0.3961 0.2478 0.028 Uiso 1 1 calc R U
H36B H 0.3359 0.4965 0.2169 0.028 Uiso 1 1 calc R U
C41 C 0.4016(4) 0.2062(4) 0.4334(3) 0.0137(9) Uani 1 1 d . .
H41 H 0.3764 0.2005 0.4839 0.016 Uiso 1 1 calc R U
C42 C 0.4809(5) 0.3378(5) 0.4494(4) 0.0301(14) Uani 1 1 d . .
H42A H 0.5019 0.3468 0.3989 0.036 Uiso 1 1 calc R U
H42B H 0.4306 0.3874 0.4646 0.036 Uiso 1 1 calc R U
C43 C 0.6029(5) 0.3817(5) 0.5175(4) 0.0352(15) Uani 1 1 d . .
H43A H 0.6542 0.4654 0.5243 0.042 Uiso 1 1 calc R U
H43B H 0.5816 0.3812 0.5692 0.042 Uiso 1 1 calc R U
C44 C 0.6810(5) 0.3045(5) 0.5001(4) 0.0260(12) Uani 1 1 d . .
H44A H 0.7098 0.3109 0.4514 0.031 Uiso 1 1 calc R U
H44B H 0.7570 0.3333 0.5469 0.031 Uiso 1 1 calc R U
C45 C 0.6028(5) 0.1754(5) 0.4858(3) 0.0226(11) Uani 1 1 d . .
H45A H 0.5813 0.1681 0.5364 0.027 Uiso 1 1 calc R U
H45B H 0.6531 0.1255 0.4717 0.027 Uiso 1 1 calc R U
C46 C 0.4811(5) 0.1301(4) 0.4170(3) 0.0185(10) Uani 1 1 d . .
H46A H 0.5029 0.1305 0.3654 0.022 Uiso 1 1 calc R U
H46B H 0.4304 0.0463 0.4104 0.022 Uiso 1 1 calc R U
C51 C 0.1676(4) -0.0044(4) 0.3465(3) 0.0138(9) Uani 1 1 d . .
H51 H 0.2138 -0.0540 0.3219 0.017 Uiso 1 1 calc R U
C52 C 0.0335(4) -0.0587(5) 0.2875(3) 0.0200(10) Uani 1 1 d . .
H52A H -0.0196 -0.0168 0.3099 0.024 Uiso 1 1 calc R U
H52B H 0.0380 -0.0478 0.2345 0.024 Uiso 1 1 calc R U
C53 C -0.0268(5) -0.1922(5) 0.2747(4) 0.0301(13) Uani 1 1 d . .
H53A H -0.1146 -0.2249 0.2388 0.036 Uiso 1 1 calc R U
H53B H 0.0219 -0.2350 0.2473 0.036 Uiso 1 1 calc R U
C54 C -0.0291(5) -0.2134(5) 0.3548(4) 0.0317(14) Uani 1 1 d . .
H54A H -0.0642 -0.3007 0.3447 0.038 Uiso 1 1 calc R U
H54B H -0.0852 -0.1779 0.3794 0.038 Uiso 1 1 calc R U
C55 C 0.1040(5) -0.1583(5) 0.4141(3) 0.0218(11) Uani 1 1 d . .
H55A H 0.1581 -0.1991 0.3919 0.026 Uiso 1 1 calc R U
H55B H 0.0991 -0.1702 0.4668 0.026 Uiso 1 1 calc R U
C56 C 0.1638(5) -0.0238(4) 0.4280(3) 0.0189(10) Uani 1 1 d . .
H56A H 0.1135 0.0182 0.4541 0.023 Uiso 1 1 calc R U
H56B H 0.2510 0.0099 0.4648 0.023 Uiso 1 1 calc R U
C61 C 0.1703(4) 0.2498(4) 0.3793(3) 0.0143(9) Uani 1 1 d . .
H61 H 0.2334 0.3321 0.3910 0.017 Uiso 1 1 calc R U
C62 C 0.0593(5) 0.2344(5) 0.3102(3) 0.0205(10) Uani 1 1 d . .
H62A H 0.0870 0.2340 0.2603 0.025 Uiso 1 1 calc R U
H62B H -0.0107 0.1569 0.2981 0.025 Uiso 1 1 calc R U
C63 C 0.0125(5) 0.3371(5) 0.3352(3) 0.0244(11) Uani 1 1 d . .
H63A H 0.0809 0.4138 0.3434 0.029 Uiso 1 1 calc R U
H63B H -0.0607 0.3254 0.2910 0.029 Uiso 1 1 calc R U
C64 C -0.0269(5) 0.3433(5) 0.4134(4) 0.0261(12) Uani 1 1 d . .
H64A H -0.1008 0.2699 0.4037 0.031 Uiso 1 1 calc R U
H64B H -0.0529 0.4128 0.4293 0.031 Uiso 1 1 calc R U
C65 C 0.0810(5) 0.3557(4) 0.4822(3) 0.0218(11) Uani 1 1 d . .
H65A H 0.0508 0.3538 0.5310 0.026 Uiso 1 1 calc R U
H65B H 0.1510 0.4338 0.4964 0.026 Uiso 1 1 calc R U
C66 C 0.1309(5) 0.2543(5) 0.4579(3) 0.0201(10) Uani 1 1 d . .
H66A H 0.2046 0.2676 0.5023 0.024 Uiso 1 1 calc R U
H66B H 0.0639 0.1768 0.4498 0.024 Uiso 1 1 calc R U

loop_
_atom_site_aniso_label
_atom_site_aniso_U_11
_atom_site_aniso_U_22
_atom_site_aniso_U_33
_atom_site_aniso_U_23
_atom_site_aniso_U_13
_atom_site_aniso_U_12
Pt1 0.01155(9) 0.01271(9) 0.01165(9) 0.00624(7) 0.00529(6) 0.00565(7)
Sn1 0.01870(16) 0.01573(16) 0.01502(16) 0.00677(12) 0.00613(13) 0.00986(13)
Br1 0.0319(3) 0.0175(2) 0.0255(3) 0.0079(2) -0.0036(2) 0.0028(2)
P1 0.0113(5) 0.0145(6) 0.0116(5) 0.0070(4) 0.0038(4) 0.0034(4)
Al1 0.0187(7) 0.0180(7) 0.0151(7) 0.0033(6) 0.0044(6) 0.0053(6)
P2 0.0093(5) 0.0127(5) 0.0110(5) 0.0051(4) 0.0045(4) 0.0040(4)
Br5 0.0565(4) 0.0333(3) 0.0194(3) 0.0072(2) 0.0154(3) 0.0080(3)
Br6 0.0223(3) 0.0254(3) 0.0407(3) 0.0008(2) 0.0119(2) -0.0008(2)
Br7 0.0257(3) 0.0296(3) 0.0361(3) 0.0115(2) 0.0076(2) 0.0109(2)
Br8 0.0326(3) 0.0441(3) 0.0280(3) 0.0124(3) 0.0058(2) 0.0206(3)
C11 0.013(2) 0.015(2) 0.011(2) 0.0074(17) 0.0042(17) 0.0054(18)
C12 0.014(2) 0.017(2) 0.013(2) 0.0037(18) 0.0015(18) 0.0057(18)
C13 0.018(2) 0.026(3) 0.017(2) 0.004(2) -0.001(2) 0.009(2)
C14 0.028(3) 0.022(3) 0.016(2) -0.001(2) -0.001(2) 0.011(2)
C15 0.026(3) 0.027(3) 0.017(2) 0.006(2) 0.008(2) 0.017(2)
C16 0.017(2) 0.020(2) 0.016(2) 0.0041(19) 0.0029(19) 0.009(2)
C21 0.015(2) 0.023(3) 0.022(3) 0.010(2) 0.006(2) 0.002(2)
C22 0.020(3) 0.032(3) 0.030(3) 0.013(2) 0.005(2) 0.011(2)
C23 0.014(2) 0.034(3) 0.040(3) 0.012(3) 0.002(2) 0.008(2)
C24 0.015(3) 0.045(4) 0.058(4) 0.023(3) 0.015(3) 0.010(3)
C25 0.021(3) 0.040(3) 0.041(4) 0.021(3) 0.012(3) 0.001(2)
C26 0.017(2) 0.029(3) 0.023(3) 0.014(2) 0.009(2) 0.002(2)
C31 0.028(3) 0.015(2) 0.019(2) 0.010(2) 0.008(2) 0.012(2)
C32 0.026(3) 0.017(2) 0.020(2) 0.009(2) 0.005(2) 0.010(2)
C33 0.025(3) 0.025(3) 0.032(3) 0.016(2) 0.001(2) 0.012(2)
C34 0.026(3) 0.026(3) 0.034(3) 0.014(2) 0.008(2) 0.015(2)
C35 0.027(3) 0.025(3) 0.025(3) 0.009(2) 0.009(2) 0.015(2)
C36 0.024(3) 0.026(3) 0.017(2) 0.005(2) 0.005(2) 0.009(2)
C41 0.010(2) 0.018(2) 0.012(2) 0.0050(18) 0.0035(17) 0.0041(18)
C42 0.010(2) 0.015(3) 0.061(4) 0.012(3) 0.003(2) 0.004(2)
C43 0.014(2) 0.016(3) 0.063(4) 0.000(3) 0.001(3) 0.004(2)
C44 0.011(2) 0.027(3) 0.037(3) 0.008(2) 0.003(2) 0.007(2)
C45 0.019(2) 0.024(3) 0.019(3) 0.002(2) -0.003(2) 0.010(2)
C46 0.020(2) 0.018(2) 0.014(2) 0.0017(19) -0.0037(19) 0.010(2)
C51 0.011(2) 0.015(2) 0.015(2) 0.0067(18) 0.0025(18) 0.0044(18)
C52 0.014(2) 0.023(3) 0.021(3) 0.015(2) -0.0020(19) 0.0003(19)
C53 0.020(3) 0.023(3) 0.034(3) 0.015(2) -0.008(2) -0.005(2)
C54 0.019(3) 0.033(3) 0.039(3) 0.025(3) 0.003(2) -0.003(2)
C55 0.018(2) 0.023(3) 0.026(3) 0.017(2) 0.004(2) 0.004(2)
C56 0.018(2) 0.021(2) 0.019(2) 0.012(2) 0.0059(19) 0.004(2)
C61 0.011(2) 0.014(2) 0.019(2) 0.0052(18) 0.0064(18) 0.0050(17)
C62 0.017(2) 0.024(3) 0.023(3) 0.006(2) 0.004(2) 0.013(2)
C63 0.027(3) 0.029(3) 0.023(3) 0.008(2) 0.006(2) 0.020(2)
C64 0.021(3) 0.020(3) 0.040(3) 0.006(2) 0.014(2) 0.011(2)
C65 0.029(3) 0.017(2) 0.023(3) 0.007(2) 0.017(2) 0.008(2)
C66 0.024(3) 0.023(3) 0.018(2) 0.009(2) 0.011(2) 0.010(2)

loop_
_atom_type_symbol
_atom_type_description
_atom_type_scat_dispersion_real
_atom_type_scat_dispersion_imag
_atom_type_scat_source
C C 0.0033 0.0016 'International Tables Vol C Tables 4.2.6.8 and 6.1.1.4'
H H 0.0000 0.0000 'International Tables Vol C Tables 4.2.6.8 and 6.1.1.4'
Al Al 0.0645 0.0514 'International Tables Vol C Tables 4.2.6.8 and 6.1.1.4'
P P 0.1023 0.0942 'International Tables Vol C Tables 4.2.6.8 and 6.1.1.4'
Br Br -0.2901 2.4595 'International Tables Vol C Tables 4.2.6.8 and 6.1.1.4'
Sn Sn -0.6537 1.4246 'International Tables Vol C Tables 4.2.6.8 and 6.1.1.4'
Pt Pt -1.7033 8.3905 'International Tables Vol C Tables 4.2.6.8 and 6.1.1.4'

loop_
_geom_angle_atom_site_label_1
_geom_angle_atom_site_label_2
_geom_angle_atom_site_label_3
_geom_angle
P2 Pt1 P1 162.07(4)
P2 Pt1 Sn1 98.03(3)
P1 Pt1 Sn1 98.90(3)
Pt1 Sn1 Br1 96.702(18)
C11 P1 C21 109.1(2)
C11 P1 C31 103.4(2)
C21 P1 C31 106.7(2)
C11 P1 Pt1 121.29(15)
C21 P1 Pt1 110.32(17)
C31 P1 Pt1 104.76(16)
Br8 Al1 Br5 110.98(7)
Br8 Al1 Br6 112.41(7)
Br5 Al1 Br6 110.57(7)
Br8 Al1 Br7 107.20(7)
Br5 Al1 Br7 106.49(6)
Br6 Al1 Br7 108.93(6)
C51 P2 C41 105.0(2)
C51 P2 C61 111.6(2)
C41 P2 C61 104.8(2)
C51 P2 Pt1 117.00(16)
C41 P2 Pt1 113.09(15)
C61 P2 Pt1 104.71(16)
C16 C11 C12 110.7(4)
C16 C11 P1 113.2(3)
C12 C11 P1 110.0(3)
C16 C11 H11 107.6
C12 C11 H11 107.6
P1 C11 H11 107.6
C13 C12 C11 111.0(4)
C13 C12 H12A 109.4
C11 C12 H12A 109.4
C13 C12 H12B 109.4
C11 C12 H12B 109.4
H12A C12 H12B 108.0
C14 C13 C12 111.2(4)
C14 C13 H13A 109.4
C12 C13 H13A 109.4
C14 C13 H13B 109.4
C12 C13 H13B 109.4
H13A C13 H13B 108.0
C13 C14 C15 110.0(4)
C13 C14 H14A 109.7
C15 C14 H14A 109.7
C13 C14 H14B 109.7
C15 C14 H14B 109.7
H14A C14 H14B 108.2
C14 C15 C16 111.3(4)
C14 C15 H15A 109.4
C16 C15 H15A 109.4
C14 C15 H15B 109.4
C16 C15 H15B 109.4
H15A C15 H15B 108.0
C11 C16 C15 111.6(4)
C11 C16 H16A 109.3
C15 C16 H16A 109.3
C11 C16 H16B 109.3
C15 C16 H16B 109.3
H16A C16 H16B 108.0
C22 C21 C26 110.3(4)
C22 C21 P1 112.0(4)
C26 C21 P1 115.7(4)
C22 C21 H21 106.0
C26 C21 H21 106.0
P1 C21 H21 106.0
C21 C22 C23 112.8(5)
C21 C22 H22A 109.0
C23 C22 H22A 109.0
C21 C22 H22B 109.0
C23 C22 H22B 109.0
H22A C22 H22B 107.8
C22 C23 C24 109.4(5)
C22 C23 H23A 109.8
C24 C23 H23A 109.8
C22 C23 H23B 109.8
C24 C23 H23B 109.8
H23A C23 H23B 108.2
C25 C24 C23 111.7(5)
C25 C24 H24A 109.3
C23 C24 H24A 109.3
C25 C24 H24B 109.3
C23 C24 H24B 109.3
H24A C24 H24B 107.9
C24 C25 C26 111.7(5)
C24 C25 H25A 109.3
C26 C25 H25A 109.3
C24 C25 H25B 109.3
C26 C25 H25B 109.3
H25A C25 H25B 107.9
C25 C26 C21 111.1(5)
C25 C26 H26A 109.4
C21 C26 H26A 109.4
C25 C26 H26B 109.4
C21 C26 H26B 109.4
H26A C26 H26B 108.0
C32 C31 C36 109.8(4)
C32 C31 P1 117.1(4)
C36 C31 P1 112.8(3)
C32 C31 H31 105.4
C36 C31 H31 105.4
P1 C31 H31 105.4
C31 C32 C33 110.0(4)
C31 C32 H32A 109.7
C33 C32 H32A 109.7
C31 C32 H32B 109.7
C33 C32 H32B 109.7
H32A C32 H32B 108.2
C34 C33 C32 111.9(4)
C34 C33 H33A 109.2
C32 C33 H33A 109.2
C34 C33 H33B 109.2
C32 C33 H33B 109.2
H33A C33 H33B 107.9
C33 C34 C35 111.5(4)
C33 C34 H34A 109.3
C35 C34 H34A 109.3
C33 C34 H34B 109.3
C35 C34 H34B 109.3
H34A C34 H34B 108.0
C34 C35 C36 111.6(5)
C34 C35 H35A 109.3
C36 C35 H35A 109.3
C34 C35 H35B 109.3
C36 C35 H35B 109.3
H35A C35 H35B 108.0
C35 C36 C31 110.2(4)
C35 C36 H36A 109.6
C31 C36 H36A 109.6
C35 C36 H36B 109.6
C31 C36 H36B 109.6
H36A C36 H36B 108.1
C46 C41 C42 110.2(4)
C46 C41 P2 110.8(3)
C42 C41 P2 112.2(3)
C46 C41 H41 107.8
C42 C41 H41 107.8
P2 C41 H41 107.8
C43 C42 C41 111.0(5)
C43 C42 H42A 109.4
C41 C42 H42A 109.4
C43 C42 H42B 109.4
C41 C42 H42B 109.4
H42A C42 H42B 108.0
C44 C43 C42 112.1(5)
C44 C43 H43A 109.2
C42 C43 H43A 109.2
C44 C43 H43B 109.2
C42 C43 H43B 109.2
H43A C43 H43B 107.9
C45 C44 C43 110.2(4)
C45 C44 H44A 109.6
C43 C44 H44A 109.6
C45 C44 H44B 109.6
C43 C44 H44B 109.6
H44A C44 H44B 108.1
C44 C45 C46 111.1(4)
C44 C45 H45A 109.4
C46 C45 H45A 109.4
C44 C45 H45B 109.4
C46 C45 H45B 109.4
H45A C45 H45B 108.0
C41 C46 C45 112.1(4)
C41 C46 H46A 109.2
C45 C46 H46A 109.2
C41 C46 H46B 109.2
C45 C46 H46B 109.2
H46A C46 H46B 107.9
C56 C51 C52 110.6(4)
C56 C51 P2 117.8(3)
C52 C51 P2 111.6(3)
C56 C51 H51 105.2
C52 C51 H51 105.2
P2 C51 H51 105.2
C53 C52 C51 110.3(4)
C53 C52 H52A 109.6
C51 C52 H52A 109.6
C53 C52 H52B 109.6
C51 C52 H52B 109.6
H52A C52 H52B 108.1
C54 C53 C52 111.4(5)
C54 C53 H53A 109.4
C52 C53 H53A 109.4
C54 C53 H53B 109.4
C52 C53 H53B 109.4
H53A C53 H53B 108.0
C53 C54 C55 111.3(4)
C53 C54 H54A 109.4
C55 C54 H54A 109.4
C53 C54 H54B 109.4
C55 C54 H54B 109.4
H54A C54 H54B 108.0
C54 C55 C56 110.7(4)
C54 C55 H55A 109.5
C56 C55 H55A 109.5
C54 C55 H55B 109.5
C56 C55 H55B 109.5
H55A C55 H55B 108.1
C51 C56 C55 109.9(4)
C51 C56 H56A 109.7
C55 C56 H56A 109.7
C51 C56 H56B 109.7
C55 C56 H56B 109.7
H56A C56 H56B 108.2
C66 C61 C62 110.8(4)
C66 C61 P2 116.7(3)
C62 C61 P2 113.5(3)
C66 C61 H61 104.9
C62 C61 H61 104.9
P2 C61 H61 104.9
C63 C62 C61 109.8(4)
C63 C62 H62A 109.7
C61 C62 H62A 109.7
C63 C62 H62B 109.7
C61 C62 H62B 109.7
H62A C62 H62B 108.2
C64 C63 C62 111.3(5)
C64 C63 H63A 109.4
C62 C63 H63A 109.4
C64 C63 H63B 109.4
C62 C63 H63B 109.4
H63A C63 H63B 108.0
C63 C64 C65 111.2(4)
C63 C64 H64A 109.4
C65 C64 H64A 109.4
C63 C64 H64B 109.4
C65 C64 H64B 109.4
H64A C64 H64B 108.0
C64 C65 C66 111.3(4)
C64 C65 H65A 109.4
C66 C65 H65A 109.4
C64 C65 H65B 109.4
C66 C65 H65B 109.4
H65A C65 H65B 108.0
C61 C66 C65 110.5(4)
C61 C66 H66A 109.5
C65 C66 H66A 109.5
C61 C66 H66B 109.5
C65 C66 H66B 109.5
H66A C66 H66B 108.1

loop_
_geom_bond_atom_site_label_1
_geom_bond_atom_site_label_2
_geom_bond_distance
Pt1 P2 2.2999(12)
Pt1 P1 2.3186(12)
Pt1 Sn1 2.5307(4)
Sn1 Br1 2.5690(6)
P1 C11 1.851(5)
P1 C21 1.858(5)
P1 C31 1.858(5)
Al1 Br8 2.2685(17)
Al1 Br5 2.2745(16)
Al1 Br6 2.2882(16)
Al1 Br7 2.2977(16)
P2 C51 1.844(5)
P2 C41 1.852(5)
P2 C61 1.852(5)
C11 C16 1.525(6)
C11 C12 1.542(6)
C11 H11 1.0000
C12 C13 1.530(7)
C12 H12A 0.9900
C12 H12B 0.9900
C13 C14 1.526(7)
C13 H13A 0.9900
C13 H13B 0.9900
C14 C15 1.529(7)
C14 H14A 0.9900
C14 H14B 0.9900
C15 C16 1.544(7)
C15 H15A 0.9900
C15 H15B 0.9900
C16 H16A 0.9900
C16 H16B 0.9900
C21 C22 1.518(7)
C21 C26 1.534(7)
C21 H21 1.0000
C22 C23 1.520(7)
C22 H22A 0.9900
C22 H22B 0.9900
C23 C24 1.536(9)
C23 H23A 0.9900
C23 H23B 0.9900
C24 C25 1.497(9)
C24 H24A 0.9900
C24 H24B 0.9900
C25 C26 1.532(7)
C25 H25A 0.9900
C25 H25B 0.9900
C26 H26A 0.9900
C26 H26B 0.9900
C31 C32 1.530(7)
C31 C36 1.537(7)
C31 H31 1.0000
C32 C33 1.543(7)
C32 H32A 0.9900
C32 H32B 0.9900
C33 C34 1.498(8)
C33 H33A 0.9900
C33 H33B 0.9900
C34 C35 1.522(8)
C34 H34A 0.9900
C34 H34B 0.9900
C35 C36 1.529(7)
C35 H35A 0.9900
C35 H35B 0.9900
C36 H36A 0.9900
C36 H36B 0.9900
C41 C46 1.520(6)
C41 C42 1.533(7)
C41 H41 1.0000
C42 C43 1.524(8)
C42 H42A 0.9900
C42 H42B 0.9900
C43 C44 1.521(7)
C43 H43A 0.9900
C43 H43B 0.9900
C44 C45 1.509(8)
C44 H44A 0.9900
C44 H44B 0.9900
C45 C46 1.525(6)
C45 H45A 0.9900
C45 H45B 0.9900
C46 H46A 0.9900
C46 H46B 0.9900
C51 C56 1.530(7)
C51 C52 1.536(6)
C51 H51 1.0000
C52 C53 1.528(7)
C52 H52A 0.9900
C52 H52B 0.9900
C53 C54 1.511(8)
C53 H53A 0.9900
C53 H53B 0.9900
C54 C55 1.530(7)
C54 H54A 0.9900
C54 H54B 0.9900
C55 C56 1.536(7)
C55 H55A 0.9900
C55 H55B 0.9900
C56 H56A 0.9900
C56 H56B 0.9900
C61 C66 1.530(7)
C61 C62 1.534(7)
C61 H61 1.0000
C62 C63 1.530(7)
C62 H62A 0.9900
C62 H62B 0.9900
C63 C64 1.520(8)
C63 H63A 0.9900
C63 H63B 0.9900
C64 C65 1.521(8)
C64 H64A 0.9900
C64 H64B 0.9900
C65 C66 1.537(7)
C65 H65A 0.9900
C65 H65B 0.9900
C66 H66A 0.9900
C66 H66B 0.9900

loop_
_geom_torsion_atom_site_label_1
_geom_torsion_atom_site_label_2
_geom_torsion_atom_site_label_3
_geom_torsion_atom_site_label_4
_geom_torsion
C21 P1 C11 C16 65.3(4)
C31 P1 C11 C16 178.5(3)
Pt1 P1 C11 C16 -64.6(4)
C21 P1 C11 C12 -170.3(3)
C31 P1 C11 C12 -57.0(4)
Pt1 P1 C11 C12 59.8(3)
C16 C11 C12 C13 -55.1(5)
P1 C11 C12 C13 179.0(3)
C11 C12 C13 C14 57.3(6)
C12 C13 C14 C15 -57.8(6)
C13 C14 C15 C16 56.5(6)
C12 C11 C16 C15 54.2(5)
P1 C11 C16 C15 178.3(3)
C14 C15 C16 C11 -55.5(6)
C11 P1 C21 C22 -99.3(4)
C31 P1 C21 C22 149.6(4)
Pt1 P1 C21 C22 36.3(4)
C11 P1 C21 C26 28.3(5)
C31 P1 C21 C26 -82.8(4)
Pt1 P1 C21 C26 164.0(3)
C26 C21 C22 C23 55.9(6)
P1 C21 C22 C23 -173.6(4)
C21 C22 C23 C24 -56.3(6)
C22 C23 C24 C25 56.1(7)
C23 C24 C25 C26 -56.4(7)
C24 C25 C26 C21 55.2(7)
C22 C21 C26 C25 -54.0(6)
P1 C21 C26 C25 177.5(4)
C11 P1 C31 C32 -46.5(4)
C21 P1 C31 C32 68.6(4)
Pt1 P1 C31 C32 -174.5(3)
C11 P1 C31 C36 -175.3(4)
C21 P1 C31 C36 -60.3(4)
Pt1 P1 C31 C36 56.7(4)
C36 C31 C32 C33 -57.9(5)
P1 C31 C32 C33 171.8(4)
C31 C32 C33 C34 56.6(6)
C32 C33 C34 C35 -54.5(6)
C33 C34 C35 C36 54.7(6)
C34 C35 C36 C31 -56.4(6)
C32 C31 C36 C35 58.3(6)
P1 C31 C36 C35 -169.2(4)
C51 P2 C41 C46 61.7(4)
C61 P2 C41 C46 179.4(3)
Pt1 P2 C41 C46 -67.1(4)
C51 P2 C41 C42 -174.7(4)
C61 P2 C41 C42 -56.9(4)
Pt1 P2 C41 C42 56.6(4)
C46 C41 C42 C43 -54.2(6)
P2 C41 C42 C43 -178.3(4)
C41 C42 C43 C44 55.7(7)
C42 C43 C44 C45 -56.3(7)
C43 C44 C45 C46 56.1(6)
C42 C41 C46 C45 55.2(6)
P2 C41 C46 C45 -180.0(4)
C44 C45 C46 C41 -56.8(6)
C41 P2 C51 C56 42.0(4)
C61 P2 C51 C56 -71.1(4)
Pt1 P2 C51 C56 168.3(3)
C41 P2 C51 C52 171.6(3)
C61 P2 C51 C52 58.5(4)
Pt1 P2 C51 C52 -62.1(4)
C56 C51 C52 C53 -57.4(6)
P2 C51 C52 C53 169.3(4)
C51 C52 C53 C54 56.2(6)
C52 C53 C54 C55 -56.0(7)
C53 C54 C55 C56 56.4(7)
C52 C51 C56 C55 58.0(5)
P2 C51 C56 C55 -172.0(3)
C54 C55 C56 C51 -57.2(6)
C51 P2 C61 C66 51.8(4)
C41 P2 C61 C66 -61.4(4)
Pt1 P2 C61 C66 179.4(3)
C51 P2 C61 C62 -78.8(4)
C41 P2 C61 C62 168.0(4)
Pt1 P2 C61 C62 48.7(4)
C66 C61 C62 C63 57.8(6)
P2 C61 C62 C63 -168.7(4)
C61 C62 C63 C64 -57.5(6)
C62 C63 C64 C65 56.5(6)
C63 C64 C65 C66 -55.1(6)
C62 C61 C66 C65 -56.9(5)
P2 C61 C66 C65 171.2(3)
C64 C65 C66 C61 55.4(6)

loop_
_platon_squeeze_void_nr
_platon_squeeze_void_average_x
_platon_squeeze_void_average_y
_platon_squeeze_void_average_z
_platon_squeeze_void_volume
_platon_squeeze_void_count_electrons
_platon_squeeze_void_content
1 0.333 0.800 0.000 7 0 ' '
2 0.667 0.200 0.000 7 0 ' '
